data_7025074
loop_
_publ_author_name
'Coleman, Dennis'
'Edwards, Peter G.'
'Kariuki, Benson M.'
'Newman, Paul D.'

_publ_section_title
;
 Coordination chemistry of cis,cis and trans,trans
 1,1'-[1,2-phenylenebis(methylene)]bis(2,2,3,4,4-pentamethylphosphetane).
;
_journal_issue 16
_journal_name_full 'Dalton transactions (Cambridge, England : 2003)'
_journal_page_first 3842
_journal_page_last 3850
_journal_paper_doi 10.1039/b924982f
_journal_volume 39
_journal_year 2010
_chemical_formula_moiety 'C25 H42 Cl4 P2 Pd'
_chemical_formula_sum 'C25 H42 Cl4 P2 Pd'
_chemical_formula_weight 652.73
_chemical_name_systematic
;
?
;
_space_group_IT_number 2
_symmetry_cell_setting triclinic
_symmetry_space_group_name_Hall '-P 1'
_symmetry_space_group_name_H-M 'P -1'
_atom_sites_solution_hydrogens geom
_atom_sites_solution_primary direct
_atom_sites_solution_secondary difmap
_audit_creation_method SHELXL-97
_cell_angle_alpha 109.6672(8)
_cell_angle_beta 93.1967(8)
_cell_angle_gamma 95.8861(10)
_cell_formula_units_Z 2
_cell_length_a 8.78660(10)
_cell_length_b 10.8661(2)
_cell_length_c 15.9424(3)
_cell_measurement_reflns_used 5559
_cell_measurement_temperature 150(2)
_cell_measurement_theta_max 27.51
_cell_measurement_theta_min 2.98
_cell_volume 1419.13(4)
_computing_cell_refinement DENZO/SCALEPACK
_computing_data_collection 'cOLLECT,Nonius BV, 1997-2001'
_computing_data_reduction DENZO/SCALEPACK
_computing_structure_refinement SHELXL-97
_computing_structure_solution SHELXs-97
_diffrn_ambient_temperature 150(2)
_diffrn_measured_fraction_theta_full 0.995
_diffrn_measured_fraction_theta_max 0.995
_diffrn_measurement_device_type 'Nonius Kappa CCD'
_diffrn_measurement_method 'CCD scans'
_diffrn_radiation_monochromator graphite
_diffrn_radiation_source 'fine-focus sealed tube'
_diffrn_radiation_type MoK\a
_diffrn_radiation_wavelength 0.71073
_diffrn_reflns_av_R_equivalents 0.0572
_diffrn_reflns_av_sigmaI/netI 0.0570
_diffrn_reflns_limit_h_max 11
_diffrn_reflns_limit_h_min -11
_diffrn_reflns_limit_k_max 13
_diffrn_reflns_limit_k_min -14
_diffrn_reflns_limit_l_max 20
_diffrn_reflns_limit_l_min -20
_diffrn_reflns_number 26820
_diffrn_reflns_theta_full 27.45
_diffrn_reflns_theta_max 27.51
_diffrn_reflns_theta_min 2.98
_exptl_absorpt_coefficient_mu 1.156
_exptl_absorpt_correction_T_max 0.7609
_exptl_absorpt_correction_T_min 0.7229
_exptl_absorpt_correction_type empirical
_exptl_absorpt_process_details Denzo/Scalepack
_exptl_crystal_colour colourless
_exptl_crystal_density_diffrn 1.528
_exptl_crystal_density_method 'not measured'
_exptl_crystal_description block
_exptl_crystal_F_000 672
_exptl_crystal_size_max 0.30
_exptl_crystal_size_mid 0.28
_exptl_crystal_size_min 0.25
_refine_diff_density_max 0.661
_refine_diff_density_min -0.964
_refine_diff_density_rms 0.152
_refine_ls_extinction_method none
_refine_ls_goodness_of_fit_ref 1.007
_refine_ls_hydrogen_treatment constr
_refine_ls_matrix_type full
_refine_ls_number_parameters 309
_refine_ls_number_reflns 6456
_refine_ls_number_restraints 0
_refine_ls_restrained_S_all 1.007
_refine_ls_R_factor_all 0.0458
_refine_ls_R_factor_gt 0.0348
_refine_ls_shift/su_max 0.001
_refine_ls_shift/su_mean 0.000
_refine_ls_structure_factor_coef Fsqd
_refine_ls_weighting_details 'calc w=1/[\s^2^(Fo^2^)+(0.0390P)^2^+0.0000P] where P=(Fo^2^+2Fc^2^)/3'
_refine_ls_weighting_scheme calc
_refine_ls_wR_factor_gt 0.0741
_refine_ls_wR_factor_ref 0.0785
_reflns_number_gt 5559
_reflns_number_total 6456
_reflns_threshold_expression >2sigma(I)
_cod_data_source_file b924982f.txt
_cod_data_source_block compound11
_cod_depositor_comments
;
The following automatic conversions were performed:

'_symmetry_cell_setting' value 'Triclinic' changed to 'triclinic'
according to /home/saulius/struct/CIF-dictionaries/cif_core.dic
dictionary named 'cif_core.dic' version 2.4.2 from 2011-04-26.

Automatic conversion script
Id: cif_fix_values 1891 2012-01-12 08:04:46Z andrius 
;
_cod_original_sg_symbol_H-M P-1
_cod_database_code 7025074

loop_
_symmetry_equiv_pos_as_xyz
'x, y, z'
'-x, -y, -z'

loop_
_atom_site_aniso_label
_atom_site_aniso_U_11
_atom_site_aniso_U_22
_atom_site_aniso_U_33
_atom_site_aniso_U_23
_atom_site_aniso_U_13
_atom_site_aniso_U_12
Pd(1) 0.011(1) 0.016(1) 0.016(1) 0.002(1) 0.002(1) 0.002(1)
P(1) 0.012(1) 0.015(1) 0.015(1) 0.003(1) 0.003(1) 0.003(1)
P(2) 0.015(1) 0.017(1) 0.017(1) 0.001(1) 0.001(1) 0.003(1)
Cl(1) 0.014(1) 0.028(1) 0.032(1) 0.000(1) 0.007(1) 0.004(1)
Cl(2) 0.018(1) 0.023(1) 0.031(1) -0.003(1) -0.002(1) 0.001(1)
C(1) 0.016(1) 0.022(1) 0.016(1) 0.005(1) 0.004(1) 0.004(1)
C(2) 0.023(1) 0.030(2) 0.018(1) 0.008(1) 0.001(1) 0.003(1)
C(3) 0.017(1) 0.027(2) 0.023(1) 0.010(1) 0.009(1) 0.003(1)
C(4) 0.020(1) 0.021(1) 0.015(1) 0.000(1) 0.003(1) 0.002(1)
C(5) 0.032(2) 0.029(2) 0.026(2) 0.001(1) 0.012(1) 0.006(1)
C(6) 0.018(1) 0.018(1) 0.018(1) 0.002(1) 0.006(1) 0.004(1)
C(7) 0.027(2) 0.017(1) 0.027(2) 0.005(1) 0.007(1) 0.000(1)
C(8) 0.024(1) 0.023(2) 0.028(2) 0.007(1) 0.001(1) 0.007(1)
C(9) 0.021(1) 0.016(1) 0.032(2) 0.002(1) 0.000(1) -0.001(1)
C(10) 0.019(1) 0.028(2) 0.048(2) 0.006(2) -0.002(1) -0.001(1)
C(11) 0.036(2) 0.026(2) 0.040(2) 0.014(2) 0.010(1) 0.002(1)
C(12) 0.027(2) 0.021(2) 0.055(2) -0.005(2) 0.001(2) 0.004(1)
C(13) 0.039(3) 0.025(3) 0.041(3) -0.003(2) 0.007(2) 0.002(2)
C(13') 0.022(4) 0.032(5) 0.059(6) 0.019(5) 0.003(4) 0.005(4)
C(14) 0.022(1) 0.018(1) 0.027(2) 0.000(1) 0.000(1) 0.005(1)
C(15) 0.029(2) 0.024(2) 0.032(2) -0.001(1) 0.004(1) 0.010(1)
C(16) 0.031(2) 0.024(2) 0.037(2) 0.009(1) 0.000(1) 0.009(1)
C(17) 0.014(1) 0.016(1) 0.017(1) 0.003(1) 0.001(1) 0.001(1)
C(18) 0.022(1) 0.026(2) 0.017(1) 0.003(1) 0.003(1) 0.004(1)
C(19) 0.016(1) 0.021(1) 0.016(1) 0.006(1) -0.002(1) -0.003(1)
C(20) 0.025(1) 0.020(2) 0.021(1) 0.003(1) -0.002(1) 0.003(1)
C(21) 0.038(2) 0.024(2) 0.025(2) 0.011(1) -0.009(1) -0.001(1)
C(22) 0.040(2) 0.029(2) 0.020(2) 0.011(1) -0.002(1) -0.008(1)
C(23) 0.028(2) 0.028(2) 0.017(1) 0.004(1) 0.003(1) -0.003(1)
C(24) 0.017(1) 0.020(1) 0.015(1) 0.003(1) -0.001(1) -0.004(1)
Cl(3) 0.030(1) 0.039(1) 0.083(1) 0.034(1) 0.015(1) 0.007(1)
Cl(4) 0.029(1) 0.071(1) 0.050(1) -0.013(1) 0.004(1) -0.009(1)
C(25) 0.028(2) 0.044(2) 0.045(2) 0.018(2) 0.006(2) -0.006(2)

loop_
_atom_site_label
_atom_site_type_symbol
_atom_site_fract_x
_atom_site_fract_y
_atom_site_fract_z
_atom_site_U_iso_or_equiv
_atom_site_occupancy
Pd(1) pd -0.0008(1) 0.4473(1) 0.1914(1) 0.015(1) 1
P(1) p 0.2188(1) 0.3589(1) 0.1610(1) 0.014(1) 1
P(2) p 0.1254(1) 0.6381(1) 0.2898(1) 0.017(1) 1
Cl(1) cl -0.2288(1) 0.5193(1) 0.2545(1) 0.027(1) 1
Cl(2) cl -0.1523(1) 0.2721(1) 0.0774(1) 0.027(1) 1
C(1) c 0.2897(3) 0.3460(3) 0.0503(2) 0.018(1) 1
C(2) c 0.2050(3) 0.4165(3) -0.0025(2) 0.024(1) 1
C(3) c 0.4639(3) 0.3815(3) 0.0546(2) 0.022(1) 1
C(4) c 0.2340(3) 0.1941(3) 0.0195(2) 0.020(1) 1
C(5) c 0.3254(4) 0.1035(3) -0.0486(2) 0.031(1) 1
C(6) c 0.2290(3) 0.1757(3) 0.1128(2) 0.019(1) 1
C(7) c 0.0962(3) 0.0775(3) 0.1185(2) 0.025(1) 1
C(8) c 0.3779(3) 0.1358(3) 0.1449(2) 0.025(1) 1
C(9) c 0.2976(3) 0.7563(3) 0.2836(2) 0.025(1) 1
C(10) c 0.4504(3) 0.7661(3) 0.3378(2) 0.034(1) 1
C(11) c 0.3278(4) 0.7428(3) 0.1873(2) 0.033(1) 1
C(12) c 0.2036(4) 0.8710(3) 0.3270(2) 0.039(1) 1
C(13) c 0.2629(6) 0.9730(5) 0.4151(3) 0.039(1) 0.65
C(13') c 0.2327(10) 1.0029(7) 0.3206(7) 0.037(2) 0.35
C(14) c 0.0382(3) 0.7955(3) 0.3136(2) 0.024(1) 1
C(15) c -0.0562(4) 0.8368(3) 0.3937(2) 0.031(1) 1
C(16) c -0.0560(4) 0.8018(3) 0.2317(2) 0.031(1) 1
C(17) c 0.3678(3) 0.4402(3) 0.2541(2) 0.016(1) 1
C(18) c 0.1557(3) 0.6154(3) 0.3971(2) 0.023(1) 1
C(19) c 0.3360(3) 0.4298(3) 0.3445(2) 0.018(1) 1
C(20) c 0.4130(3) 0.3388(3) 0.3695(2) 0.023(1) 1
C(21) c 0.4005(4) 0.3216(3) 0.4507(2) 0.029(1) 1
C(22) c 0.3093(4) 0.3956(3) 0.5107(2) 0.030(1) 1
C(23) c 0.2326(3) 0.4863(3) 0.4879(2) 0.026(1) 1
C(24) c 0.2438(3) 0.5061(3) 0.4058(2) 0.018(1) 1
Cl(3) cl -0.3289(1) 0.0833(1) 0.3169(1) 0.047(1) 1
Cl(4) cl -0.0287(1) 0.2382(1) 0.3495(1) 0.059(1) 1
C(25) c -0.2054(4) 0.1936(4) 0.2841(2) 0.039(1) 1
H(2A) h 0.2326 0.5120 0.0260 0.036 1
H(2B) h 0.0939 0.3940 -0.0035 0.036 1
H(2C h 0.2342 0.3888 -0.0639 0.036 1
H(3A h 0.4916 0.4765 0.0857 0.033 1
H(3B h 0.4954 0.3575 -0.0063 0.033 1
H(3C h 0.5163 0.3332 0.0871 0.033 1
H(4) h 0.1255 0.1793 -0.0080 0.024 1
H(5A h 0.3131 0.1194 -0.1054 0.046 1
H(5B h 0.2873 0.0114 -0.0580 0.046 1
H(5C h 0.4344 0.1216 -0.0261 0.046 1
H(7A h 0.0911 0.0834 0.1810 0.037 1
H(7B h 0.1128 -0.0120 0.0823 0.037 1
H(7C) h -0.0005 0.0981 0.0960 0.037 1
H(8A h 0.4655 0.1981 0.1431 0.038 1
H(8B h 0.3909 0.0469 0.1057 0.038 1
H(8C h 0.3725 0.1368 0.2064 0.038 1
H(10A h 0.5062 0.8548 0.3528 0.051 1
H(10B h 0.5123 0.7010 0.3024 0.051 1
H(10C h 0.4305 0.7490 0.3930 0.051 1
H(11A h 0.3953 0.8205 0.1875 0.049 1
H(11B h 0.2301 0.7356 0.1521 0.049 1
H(11C h 0.3771 0.6636 0.1607 0.049 1
H(13A h 0.3654 1.0141 0.4108 0.058 0.65
H(13B h 0.2692 0.9315 0.4609 0.058 0.65
H(13C h 0.1932 1.0403 0.4316 0.058 0.65
H(13D h 0.1732 1.0629 0.3625 0.056 0.35
H(13E h 0.2019 0.9982 0.2595 0.056 0.35
H(13F h 0.3425 1.0356 0.3356 0.056 0.35
H(15A h 0.0024 0.8329 0.4467 0.046 1
H(15B) h -0.1526 0.7769 0.3811 0.046 1
H(15C) h -0.0790 0.9270 0.4048 0.046 1
H(16A) h -0.0752 0.8928 0.2422 0.046 1
H(16B) h -0.1542 0.7450 0.2214 0.046 1
H(16C h 0.0013 0.7717 0.1790 0.046 1
H(17A h 0.4644 0.4030 0.2372 0.019 1
H(17B h 0.3855 0.5349 0.2614 0.019 1
H(18A h 0.2093 0.6996 0.4399 0.027 1
H(18B h 0.0531 0.6019 0.4177 0.027 1
H(20 h 0.4762 0.2871 0.3289 0.028 1
H(21 h 0.4546 0.2591 0.4654 0.035 1
H(22 h 0.2994 0.3844 0.5668 0.036 1
H(23 h 0.1699 0.5371 0.5293 0.031 1
H(25A) h -0.1882 0.1519 0.2204 0.047 1
H(25B) h -0.2547 0.2737 0.2899 0.047 1

loop_
_atom_type_symbol
_atom_type_description
_atom_type_scat_dispersion_real
_atom_type_scat_dispersion_imag
_atom_type_scat_source
C C 0.0033 0.0016 'International Tables Vol C Tables 4.2.6.8 and 6.1.1.4'
H H 0.0000 0.0000 'International Tables Vol C Tables 4.2.6.8 and 6.1.1.4'
P P 0.1023 0.0942 'International Tables Vol C Tables 4.2.6.8 and 6.1.1.4'
Pd Pd -0.9988 1.0072 'International Tables Vol C Tables 4.2.6.8 and 6.1.1.4'
Cl Cl 0.1484 0.1585 'International Tables Vol C Tables 4.2.6.8 and 6.1.1.4'

loop_
_geom_angle_atom_site_label_1
_geom_angle_atom_site_label_2
_geom_angle_atom_site_label_3
_geom_angle
P(1) Pd(1) P(2) 92.36(2)
P(1) Pd(1) Cl(2) 93.79(2)
P(2) Pd(1) Cl(2) 170.03(3)
P(1) Pd(1) Cl(1) 165.17(3)
P(2) Pd(1) Cl(1) 86.67(2)
Cl(2) Pd(1) Cl(1) 89.37(2)
C(17) P(1) C(1) 112.14(12)
C(17) P(1) C(6) 111.20(12)
C(1) P(1) C(6) 79.64(12)
C(17) P(1) Pd(1) 110.00(9)
C(1) P(1) Pd(1) 116.79(9)
C(6) P(1) Pd(1) 123.95(9)
C(18) P(2) C(14) 105.79(13)
C(18) P(2) C(9) 106.21(13)
C(14) P(2) C(9) 78.85(13)
C(18) P(2) Pd(1) 107.62(10)
C(14) P(2) Pd(1) 120.19(9)
C(9) P(2) Pd(1) 133.51(10)
C(2) C(1) C(3) 110.7(2)
C(2) C(1) C(4) 113.5(2)
C(3) C(1) C(4) 114.4(2)
C(2) C(1) P(1) 115.47(19)
C(3) C(1) P(1) 113.86(18)
C(4) C(1) P(1) 87.18(15)
C(5) C(4) C(6) 117.1(2)
C(5) C(4) C(1) 116.7(2)
C(6) C(4) C(1) 100.2(2)
C(7) C(6) C(8) 107.4(2)
C(7) C(6) C(4) 114.9(2)
C(8) C(6) C(4) 113.5(2)
C(7) C(6) P(1) 120.27(19)
C(8) C(6) P(1) 113.18(19)
C(4) C(6) P(1) 86.56(16)
C(10) C(9) C(11) 109.2(3)
C(10) C(9) C(12) 113.3(3)
C(11) C(9) C(12) 112.6(3)
C(10) C(9) P(2) 119.8(2)
C(11) C(9) P(2) 112.9(2)
C(12) C(9) P(2) 87.63(19)
C(13') C(12) C(13) 68.1(5)
C(13') C(12) C(9) 124.4(5)
C(13) C(12) C(9) 119.7(3)
C(13') C(12) C(14) 122.2(4)
C(13) C(12) C(14) 120.2(3)
C(9) C(12) C(14) 101.3(2)
C(15) C(14) C(16) 108.5(2)
C(15) C(14) C(12) 115.9(3)
C(16) C(14) C(12) 112.0(3)
C(15) C(14) P(2) 118.1(2)
C(16) C(14) P(2) 112.7(2)
C(12) C(14) P(2) 88.69(18)
C(19) C(17) P(1) 116.82(18)
C(24) C(18) P(2) 120.64(19)
C(20) C(19) C(24) 117.8(2)
C(20) C(19) C(17) 115.7(2)
C(24) C(19) C(17) 126.4(2)
C(21) C(20) C(19) 122.5(3)
C(20) C(21) C(22) 119.7(3)
C(21) C(22) C(23) 119.0(3)
C(22) C(23) C(24) 122.5(3)
C(23) C(24) C(19) 118.5(3)
C(23) C(24) C(18) 113.3(2)
C(19) C(24) C(18) 128.1(2)
Cl(4) C(25) Cl(3) 111.4(2)

loop_
_geom_bond_atom_site_label_1
_geom_bond_atom_site_label_2
_geom_bond_distance
Pd(1) P(1) 2.2474(7)
Pd(1) P(2) 2.2650(7)
Pd(1) Cl(2) 2.3628(7)
Pd(1) Cl(1) 2.3781(7)
P(1) C(17) 1.833(3)
P(1) C(1) 1.870(3)
P(1) C(6) 1.891(3)
P(2) C(18) 1.817(3)
P(2) C(14) 1.876(3)
P(2) C(9) 1.912(3)
C(1) C(2) 1.527(4)
C(1) C(3) 1.531(4)
C(1) C(4) 1.572(4)
C(4) C(5) 1.527(4)
C(4) C(6) 1.568(4)
C(6) C(7) 1.526(4)
C(6) C(8) 1.534(4)
C(9) C(10) 1.530(4)
C(9) C(11) 1.533(4)
C(9) C(12) 1.553(4)
C(12) C(13') 1.468(5)
C(12) C(13) 1.491(4)
C(12) C(14) 1.560(4)
C(14) C(15) 1.526(4)
C(14) C(16) 1.533(4)
C(17) C(19) 1.521(4)
C(18) C(24) 1.522(4)
C(19) C(20) 1.403(4)
C(19) C(24) 1.407(4)
C(20) C(21) 1.377(4)
C(21) C(22) 1.380(5)
C(22) C(23) 1.380(4)
C(23) C(24) 1.403(4)
Cl(3) C(25) 1.762(3)
Cl(4) C(25) 1.749(4)
